data_7248074
loop_
_publ_author_name
'Lee, Young Hoon'
'Kusumoto, Sotaro'
'Atoini, Youssef'
'Koide, Yoshihiro'
'Hayami, Shinya'
'Kim, Yang'
'Harrowfield, Jack'
'Thu\'ery, Pierre'

_publ_section_title
;
 Uranyl ion coordination polymers with the dibenzobarrelene-based rac- and
 (R,R)-trans-9,10-dihydro-9,10-ethanoanthracene-11,12-dicarboxylate
 ligands
;
_journal_issue 9
_journal_name_full CrystEngComm
_journal_page_first 1278
_journal_page_last 1291
_journal_paper_doi 10.1039/D3CE01176C
_journal_volume 26
_journal_year 2024
_chemical_formula_sum 'C18 H12 O6 U'
_chemical_formula_weight 562.31
_space_group_crystal_system monoclinic
_space_group_IT_number 14
_space_group_name_Hall '-P 2ybc'
_space_group_name_H-M_alt 'P 1 21/c 1'
_atom_sites_solution_hydrogens geom
_audit_update_record
;
2023-08-24 deposited with the CCDC.	2024-02-01 downloaded from the CCDC.
;
_cell_angle_alpha 90
_cell_angle_beta 93.6517(12)
_cell_angle_gamma 90
_cell_formula_units_Z 4
_cell_length_a 8.4166(3)
_cell_length_b 21.8953(7)
_cell_length_c 8.4203(3)
_cell_measurement_reflns_used 9010
_cell_measurement_temperature 100(2)
_cell_measurement_theta_max 36.8979
_cell_measurement_theta_min 2.4237
_cell_volume 1548.58(9)
_computing_cell_refinement 'SAINT V8.40B (Bruker AXS LLC, 2019)'
_computing_data_collection 'Bruker Instrument Service vV6.2.16'
_computing_data_reduction 'SAINT V8.40B (Bruker AXS LLC, 2019)'
_computing_molecular_graphics 'shelXle (C.B. Huebschle, rev 1328)'
_computing_structure_refinement 'SHELXL-2019/1 (Sheldrick, 2019)'
_computing_structure_solution 'XT, VERSION 2018/2'
_diffrn_ambient_temperature 100(2)
_diffrn_detector_area_resol_mean 7.41
_diffrn_detector_type 'Bruker PHOTON III area detector'
_diffrn_measured_fraction_theta_full 0.995
_diffrn_measured_fraction_theta_max 0.995
_diffrn_measurement_device 'Kappa diffractometer'
_diffrn_measurement_device_type 'Bruker D8 Quest'
_diffrn_measurement_method '\f and \w scans'
_diffrn_radiation_monochromator 'multilayer mirror optics'
_diffrn_radiation_type MoK\a
_diffrn_radiation_wavelength 0.71073
_diffrn_reflns_av_R_equivalents 0.0388
_diffrn_reflns_av_unetI/netI 0.0279
_diffrn_reflns_limit_h_max 11
_diffrn_reflns_limit_h_min -11
_diffrn_reflns_limit_k_max 29
_diffrn_reflns_limit_k_min -29
_diffrn_reflns_limit_l_max 11
_diffrn_reflns_limit_l_min -11
_diffrn_reflns_number 19826
_diffrn_reflns_theta_full 28.70
_diffrn_reflns_theta_max 28.70
_diffrn_reflns_theta_min 2.42
_diffrn_source 'microfocus sealed X-ray tube'
_diffrn_source_current 1.4
_diffrn_source_type 'Incoatec I\ms 70 W'
_diffrn_source_voltage 50
_exptl_absorpt_coefficient_mu 10.515
_exptl_absorpt_correction_T_max 0.75
_exptl_absorpt_correction_T_min 0.58
_exptl_absorpt_correction_type multi-scan
_exptl_absorpt_process_details
;
Krause, L., Herbst-Irmer, R., Sheldrick, G. M., Stalke, D. (2015).
"Comparison of silver and molybdenum microfocus X-ray sources for
single-crystal structure determination"
J. Appl. Cryst. 48, 3-10.
doi:10.1107/S1600576714022985
;
_exptl_crystal_colour 'translucent light yellow'
_exptl_crystal_density_diffrn 2.412
_exptl_crystal_density_method 'not measured'
_exptl_crystal_description parallelepiped
_exptl_crystal_F_000 1040
_exptl_crystal_size_max 0.118
_exptl_crystal_size_mid 0.062
_exptl_crystal_size_min 0.048
_refine_diff_density_max 1.284
_refine_diff_density_min -1.070
_refine_ls_extinction_method none
_refine_ls_goodness_of_fit_ref 1.119
_refine_ls_hydrogen_treatment constr
_refine_ls_matrix_type full
_refine_ls_number_parameters 226
_refine_ls_number_reflns 3990
_refine_ls_number_restraints 0
_refine_ls_restrained_S_all 1.119
_refine_ls_R_factor_all 0.0175
_refine_ls_R_factor_gt 0.0164
_refine_ls_shift/su_max 0.005
_refine_ls_shift/su_mean 0.000
_refine_ls_structure_factor_coef Fsqd
_refine_ls_weighting_details 'w=1/[\s^2^(Fo^2^)+1.8844P] where P=(Fo^2^+2Fc^2^)/3'
_refine_ls_weighting_scheme calc
_refine_ls_wR_factor_gt 0.0385
_refine_ls_wR_factor_ref 0.0390
_reflns_number_gt 3814
_reflns_number_total 3990
_reflns_threshold_expression 'I > 2\s(I)'
_cod_data_source_file d3ce01176c2.cif
_cod_data_source_block 6
_cod_depositor_comments
;
The following automatic conversions were performed:

data item '_exptl_absorpt_correction_type' value 'Multi-Scan' was
changed to 'multi-scan' in accordance with the
/home/data/users/saulius/crontab/automatic-downloads/rss-feeds/RSC/lib/dictionaries/cif_core.dic
dictionary named 'cif_core.dic' version 2.4.2 last updated on
2011-04-26.

Automatic conversion script
Id: cif_fix_values 8170 2020-07-09 18:12:32Z antanas 

 Adding full bibliography for 7248070--7248077.cif.
;
_cod_database_code 7248074

loop_
_space_group_symop_operation_xyz
'x, y, z'
'-x, y+1/2, -z+1/2'
'-x, -y, -z'
'x, -y-1/2, z-1/2'

loop_
_atom_site_type_symbol
_atom_site_label
_atom_site_fract_x
_atom_site_fract_y
_atom_site_fract_z
_atom_site_U_iso_or_equiv
_atom_site_adp_type
_atom_site_calc_flag
_atom_site_refinement_flags_adp
_atom_site_refinement_flags_occupancy
_atom_site_refinement_flags_posn
_atom_site_occupancy
_atom_site_disorder_assembly
_atom_site_disorder_group
U U1 0.22359(2) 0.74198(2) 0.15999(2) 0.00557(4) Uani d . . . 1 . .
O O1 0.2399(2) 0.82015(8) 0.2097(2) 0.0093(3) Uani d . . . 1 . .
O O2 0.2076(2) 0.66399(8) 0.1117(2) 0.0111(3) Uani d . . . 1 . .
O O3 0.3762(2) 0.73269(8) 0.4295(2) 0.0090(3) Uani d . . . 1 . .
O O4 0.5114(2) 0.71937(8) 0.2198(2) 0.0092(3) Uani d . . . 1 . .
O O5 1.0738(2) 0.72260(8) 0.3982(2) 0.0094(3) Uani d . . . 1 . .
O O6 0.9379(2) 0.74300(8) 0.6027(2) 0.0099(3) Uani d . . . 1 . .
C C1 0.6478(3) 0.69992(11) 0.4791(3) 0.0071(4) Uani d . . . 1 . .
H H1 0.673031 0.734106 0.555327 0.008000 Uiso calc U . R 1 . .
C C2 0.8013(3) 0.68318(10) 0.3962(3) 0.0058(4) Uani d . . . 1 . .
H H2 0.786112 0.691713 0.279594 0.007000 Uiso calc U . R 1 . .
C C3 0.5082(3) 0.71881(10) 0.3684(3) 0.0067(4) Uani d . . . 1 . .
C C4 0.9420(3) 0.71943(11) 0.4677(3) 0.0073(4) Uani d . . . 1 . .
C C5 0.5918(3) 0.64314(11) 0.5760(3) 0.0077(4) Uani d . . . 1 . .
H H5 0.496496 0.652796 0.636531 0.009000 Uiso calc U . R 1 . .
C C6 0.8387(3) 0.61234(11) 0.4245(3) 0.0090(4) Uani d . . . 1 . .
H H6 0.933285 0.598627 0.367829 0.011000 Uiso calc U . R 1 . .
C C7 0.5563(3) 0.59433(11) 0.4515(3) 0.0092(4) Uani d . . . 1 . .
C C8 0.6890(3) 0.57827(11) 0.3684(3) 0.0096(4) Uani d . . . 1 . .
C C9 0.6746(3) 0.53406(11) 0.2496(3) 0.0138(5) Uani d . . . 1 . .
H H9 0.764718 0.522058 0.194712 0.017000 Uiso calc U . R 1 . .
C C10 0.5256(4) 0.50752(12) 0.2120(3) 0.0183(6) Uani d . . . 1 . .
H H10 0.515109 0.476755 0.132432 0.022000 Uiso calc U . R 1 . .
C C11 0.3935(3) 0.52572(12) 0.2896(3) 0.0178(6) Uani d . . . 1 . .
H H11 0.292471 0.508258 0.260685 0.021000 Uiso calc U . R 1 . .
C C12 0.4076(3) 0.56949(11) 0.4100(3) 0.0131(5) Uani d . . . 1 . .
H H12 0.316784 0.582126 0.462926 0.016000 Uiso calc U . R 1 . .
C C13 0.7318(3) 0.62322(11) 0.6846(3) 0.0076(4) Uani d . . . 1 . .
C C14 0.8628(3) 0.60368(10) 0.6030(3) 0.0077(4) Uani d . . . 1 . .
C C15 0.9978(3) 0.58147(11) 0.6861(3) 0.0119(5) Uani d . . . 1 . .
H H15 1.084640 0.566408 0.630910 0.014000 Uiso calc U . R 1 . .
C C16 1.0046(3) 0.58153(12) 0.8519(3) 0.0145(5) Uani d . . . 1 . .
H H16 1.096797 0.566324 0.909846 0.017000 Uiso calc U . R 1 . .
C C17 0.8782(3) 0.60355(12) 0.9335(3) 0.0141(5) Uani d . . . 1 . .
H H17 0.886231 0.604895 1.046462 0.017000 Uiso calc U . R 1 . .
C C18 0.7388(3) 0.62382(11) 0.8495(3) 0.0115(5) Uani d . . . 1 . .
H H18 0.650744 0.637713 0.904748 0.014000 Uiso calc U . R 1 . .

loop_
_atom_site_aniso_label
_atom_site_aniso_U_11
_atom_site_aniso_U_22
_atom_site_aniso_U_33
_atom_site_aniso_U_12
_atom_site_aniso_U_13
_atom_site_aniso_U_23
U1 0.00269(5) 0.00976(5) 0.00423(5) 0.00017(3) -0.00013(3) 0.00012(3)
O1 0.0072(8) 0.0114(8) 0.0092(8) 0.0002(6) 0.0005(6) -0.0011(7)
O2 0.0082(8) 0.0113(8) 0.0137(8) -0.0004(6) 0.0003(7) -0.0010(7)
O3 0.0043(8) 0.0152(8) 0.0074(8) 0.0006(6) 0.0009(6) 0.0008(7)
O4 0.0063(8) 0.0155(9) 0.0060(8) -0.0002(7) 0.0009(6) -0.0001(7)
O5 0.0049(8) 0.0165(8) 0.0067(8) -0.0019(7) -0.0002(6) 0.0019(7)
O6 0.0057(8) 0.0155(9) 0.0086(9) 0.0001(6) 0.0012(7) -0.0042(6)
C1 0.0030(10) 0.0104(11) 0.0077(10) 0.0001(8) 0.0006(8) -0.0004(9)
C2 0.0031(10) 0.0101(10) 0.0042(10) -0.0002(8) 0.0001(8) 0.0008(8)
C3 0.0032(10) 0.0086(10) 0.0085(10) -0.0014(8) 0.0010(8) 0.0010(9)
C4 0.0064(10) 0.0093(11) 0.0061(10) 0.0017(8) -0.0007(8) 0.0024(9)
C5 0.0053(10) 0.0112(11) 0.0069(10) 0.0010(8) 0.0015(8) 0.0011(9)
C6 0.0073(11) 0.0104(11) 0.0095(11) 0.0001(9) 0.0019(9) 0.0007(9)
C7 0.0092(11) 0.0097(11) 0.0085(10) -0.0019(9) -0.0006(9) 0.0029(9)
C8 0.0090(11) 0.0111(11) 0.0085(10) -0.0018(9) -0.0007(9) 0.0024(9)
C9 0.0206(13) 0.0121(12) 0.0089(11) -0.0023(10) 0.0020(10) 0.0006(9)
C10 0.0283(15) 0.0129(12) 0.0129(12) -0.0064(11) -0.0043(11) 0.0015(10)
C11 0.0200(14) 0.0142(12) 0.0179(13) -0.0099(10) -0.0090(11) 0.0055(10)
C12 0.0095(11) 0.0144(12) 0.0150(12) -0.0044(9) -0.0030(9) 0.0069(10)
C13 0.0065(11) 0.0079(11) 0.0083(10) -0.0020(8) -0.0011(8) 0.0009(8)
C14 0.0081(11) 0.0078(10) 0.0073(10) -0.0023(8) 0.0005(8) 0.0021(8)
C15 0.0080(11) 0.0112(11) 0.0161(12) -0.0002(9) -0.0014(9) 0.0012(9)
C16 0.0116(12) 0.0144(12) 0.0164(12) -0.0002(9) -0.0069(10) 0.0039(10)
C17 0.0189(13) 0.0155(12) 0.0073(11) -0.0034(10) -0.0038(9) 0.0035(9)
C18 0.0135(12) 0.0125(12) 0.0087(11) -0.0016(9) 0.0026(9) 0.0003(9)

loop_
_atom_type_symbol
_atom_type_description
_atom_type_scat_dispersion_real
_atom_type_scat_dispersion_imag
_atom_type_scat_source
C C 0.0033 0.0016 'International Tables Vol C Tables 4.2.6.8 and 6.1.1.4'
H H 0.0000 0.0000 'International Tables Vol C Tables 4.2.6.8 and 6.1.1.4'
O O 0.0106 0.0060 'International Tables Vol C Tables 4.2.6.8 and 6.1.1.4'
U U -9.6767 9.6646 'International Tables Vol C Tables 4.2.6.8 and 6.1.1.4'

loop_
_geom_angle_atom_site_label_1
_geom_angle_atom_site_label_2
_geom_angle_atom_site_label_3
_geom_angle_site_symmetry_1
_geom_angle_site_symmetry_3
_geom_angle
_geom_angle_publ_flag
O2 U1 O1 . . 179.65(8) ?
O2 U1 O6 . 4_475 91.44(7) ?
O1 U1 O6 . 4_475 88.67(7) ?
O2 U1 O3 . 4_575 94.16(7) ?
O1 U1 O3 . 4_575 86.10(7) ?
O6 U1 O3 4_475 4_575 111.76(6) ?
O2 U1 O5 . 1_455 89.16(7) ?
O1 U1 O5 . 1_455 90.57(7) ?
O6 U1 O5 4_475 1_455 68.73(6) ?
O3 U1 O5 4_575 1_455 176.61(5) ?
O2 U1 O4 . . 85.00(7) ?
O1 U1 O4 . . 94.87(7) ?
O6 U1 O4 4_475 . 176.25(5) ?
O3 U1 O4 4_575 . 69.77(6) ?
O5 U1 O4 1_455 . 109.95(5) ?
O2 U1 O3 . . 98.94(7) ?
O1 U1 O3 . . 80.73(7) ?
O6 U1 O3 4_475 . 128.41(6) ?
O3 U1 O3 4_575 . 117.58(7) ?
O5 U1 O3 1_455 . 61.12(6) ?
O4 U1 O3 . . 51.30(5) ?
O2 U1 O5 . 4_475 93.90(7) ?
O1 U1 O5 . 4_475 86.43(7) ?
O6 U1 O5 4_475 4_475 51.09(6) ?
O3 U1 O5 4_575 4_475 60.68(6) ?
O5 U1 O5 1_455 4_475 119.78(7) ?
O4 U1 O5 . 4_475 130.25(5) ?
O3 U1 O5 . 4_475 167.15(5) ?
C3 O3 U1 . 4_576 150.99(15) ?
C3 O3 U1 . . 93.55(14) ?
U1 O3 U1 4_576 . 115.27(7) ?
C3 O4 U1 . . 96.96(14) ?
C4 O5 U1 . 1_655 151.10(15) ?
C4 O5 U1 . 4_676 90.94(13) ?
U1 O5 U1 1_655 4_676 113.19(6) ?
C4 O6 U1 . 4_676 98.70(14) ?
C3 C1 C2 . . 115.13(18) ?
C3 C1 C5 . . 106.82(18) ?
C2 C1 C5 . . 109.37(18) ?
C3 C1 H1 . . 108.400000 ?
C2 C1 H1 . . 108.400000 ?
C5 C1 H1 . . 108.400000 ?
C4 C2 C1 . . 110.47(18) ?
C4 C2 C6 . . 107.91(18) ?
C1 C2 C6 . . 108.92(18) ?
C4 C2 H2 . . 109.800000 ?
C1 C2 H2 . . 109.800000 ?
C6 C2 H2 . . 109.800000 ?
O4 C3 O3 . . 118.0(2) ?
O4 C3 C1 . . 123.6(2) ?
O3 C3 C1 . . 118.3(2) ?
O6 C4 O5 . . 117.7(2) ?
O6 C4 C2 . . 120.7(2) ?
O5 C4 C2 . . 121.4(2) ?
C13 C5 C7 . . 109.14(19) ?
C13 C5 C1 . . 107.11(18) ?
C7 C5 C1 . . 104.51(18) ?
C13 C5 H5 . . 111.900000 ?
C7 C5 H5 . . 111.900000 ?
C1 C5 H5 . . 111.900000 ?
C8 C6 C14 . . 107.67(19) ?
C8 C6 C2 . . 106.25(19) ?
C14 C6 C2 . . 106.36(18) ?
C8 C6 H6 . . 112.100000 ?
C14 C6 H6 . . 112.100000 ?
C2 C6 H6 . . 112.100000 ?
C12 C7 C8 . . 120.7(2) ?
C12 C7 C5 . . 125.8(2) ?
C8 C7 C5 . . 113.3(2) ?
C9 C8 C7 . . 119.9(2) ?
C9 C8 C6 . . 126.8(2) ?
C7 C8 C6 . . 113.3(2) ?
C8 C9 C10 . . 119.1(2) ?
C8 C9 H9 . . 120.400000 ?
C10 C9 H9 . . 120.400000 ?
C11 C10 C9 . . 120.6(2) ?
C11 C10 H10 . . 119.700000 ?
C9 C10 H10 . . 119.700000 ?
C10 C11 C12 . . 120.5(2) ?
C10 C11 H11 . . 119.700000 ?
C12 C11 H11 . . 119.700000 ?
C7 C12 C11 . . 119.0(2) ?
C7 C12 H12 . . 120.500000 ?
C11 C12 H12 . . 120.500000 ?
C18 C13 C14 . . 120.6(2) ?
C18 C13 C5 . . 125.9(2) ?
C14 C13 C5 . . 113.5(2) ?
C15 C14 C13 . . 120.3(2) ?
C15 C14 C6 . . 126.8(2) ?
C13 C14 C6 . . 112.8(2) ?
C14 C15 C16 . . 119.1(2) ?
C14 C15 H15 . . 120.500000 ?
C16 C15 H15 . . 120.500000 ?
C17 C16 C15 . . 120.8(2) ?
C17 C16 H16 . . 119.600000 ?
C15 C16 H16 . . 119.600000 ?
C16 C17 C18 . . 120.2(2) ?
C16 C17 H17 . . 119.900000 ?
C18 C17 H17 . . 119.900000 ?
C13 C18 C17 . . 118.9(2) ?
C13 C18 H18 . . 120.600000 ?
C17 C18 H18 . . 120.600000 ?

loop_
_geom_bond_atom_site_label_1
_geom_bond_atom_site_label_2
_geom_bond_site_symmetry_2
_geom_bond_distance
_geom_bond_publ_flag
U1 O2 . 1.7586(17) ?
U1 O1 . 1.7652(17) ?
U1 O6 4_475 2.4440(19) ?
U1 O3 4_575 2.4582(17) ?
U1 O5 1_455 2.4727(17) ?
U1 O4 . 2.4921(17) ?
U1 O3 . 2.5432(18) ?
U1 O5 4_475 2.5874(17) ?
O3 C3 . 1.290(3) ?
O4 C3 . 1.253(3) ?
O5 C4 . 1.288(3) ?
O6 C4 . 1.252(3) ?
C1 C3 . 1.510(3) ?
C1 C2 . 1.551(3) ?
C1 C5 . 1.576(3) ?
C1 H1 . 1.000000 ?
C2 C4 . 1.518(3) ?
C2 C6 . 1.598(3) ?
C2 H2 . 1.000000 ?
C5 C13 . 1.509(3) ?
C5 C7 . 1.514(3) ?
C5 H5 . 1.000000 ?
C6 C8 . 1.514(3) ?
C6 C14 . 1.516(3) ?
C6 H6 . 1.000000 ?
C7 C12 . 1.389(3) ?
C7 C8 . 1.399(3) ?
C8 C9 . 1.392(3) ?
C9 C10 . 1.400(4) ?
C9 H9 . 0.950000 ?
C10 C11 . 1.384(4) ?
C10 H10 . 0.950000 ?
C11 C12 . 1.395(4) ?
C11 H11 . 0.950000 ?
C12 H12 . 0.950000 ?
C13 C18 . 1.386(3) ?
C13 C14 . 1.402(3) ?
C14 C15 . 1.385(3) ?
C15 C16 . 1.393(4) ?
C15 H15 . 0.950000 ?
C16 C17 . 1.389(4) ?
C16 H16 . 0.950000 ?
C17 C18 . 1.403(4) ?
C17 H17 . 0.950000 ?
C18 H18 . 0.950000 ?

loop_
_geom_hbond_atom_site_label_D
_geom_hbond_atom_site_label_H
_geom_hbond_atom_site_label_A
_geom_hbond_site_symmetry_A
_geom_hbond_distance_DH
_geom_hbond_distance_HA
_geom_hbond_distance_DA
_geom_hbond_angle_DHA
_geom_hbond_publ_flag
C1 H1 O4 4_576 1.00 2.25 2.974(3) 128.5 ?
C1 H1 O6 . 1.00 2.25 2.759(3) 110.3 ?
C2 H2 O6 4_575 1.00 2.48 3.226(3) 131.3 ?
